data_2243735
loop_
_publ_author_name
'Iitsuka, Hiroaki'
'Li, Kun'
'Kobayashi, Miyuki'
'Iida, Kikuko'
'Yonezawa, Noriyuki'
'Okamoto, Akiko'

_publ_section_title
;
 Crystal structure of
 1,2-bis(4-fluorophenyl)-1-hydroxy-2,3,8-trimethoxyacenaphthene: formation
 of a five-membered intramolecular O---H&#x00B7;&#x00B7;&#x00B7;O
 hydrogen-bonded ring
;
_journal_coeditor_code VM2244
_journal_issue 2
_journal_name_full 'Acta Crystallographica Section E'
_journal_page_first 175
_journal_page_last 179
_journal_paper_doi 10.1107/S2056989021000669
_journal_volume 77
_journal_year 2021
_chemical_formula_iupac 'C27 H22 F2 O4'
_chemical_formula_moiety 'C27 H22 F2 O4'
_chemical_formula_sum 'C27 H22 F2 O4'
_chemical_formula_weight 448.44
_chemical_name_systematic
;
1,2-Bis(4-fluorophenyl)-1-hydroxy-2,3,8-trimethoxyacenaphthene
;
_space_group_crystal_system triclinic
_space_group_IT_number 2
_space_group_name_Hall '-P 1'
_space_group_name_H-M_alt 'P -1'
_atom_sites_solution_hydrogens mixed
_atom_sites_solution_primary direct
_audit_creation_method
;
Olex2 1.3
(compiled 2020.11.12 svn.r5f609507 for OlexSys, GUI svn.r6226)
;
_cell_angle_alpha 66.7240(10)
_cell_angle_beta 77.6930(10)
_cell_angle_gamma 63.6130(10)
_cell_formula_units_Z 2
_cell_length_a 10.14886(18)
_cell_length_b 11.1827(2)
_cell_length_c 11.6411(2)
_cell_measurement_reflns_used 15130
_cell_measurement_temperature 193(2)
_cell_measurement_theta_max 68.21
_cell_measurement_theta_min 4.14
_cell_volume 1086.06(4)
_computing_cell_refinement
;
PROCESS-AUTO (Rigaku, 1998)
;
_computing_data_collection
;
PROCESS-AUTO (Rigaku, 1998)
;
_computing_data_reduction
;
CrystalStructure (Rigaku, 2010)
;
_computing_molecular_graphics
;
<i>OLEX2</i> (Dolomanov <i>et al.</i>,  2009)
;
_computing_publication_material
;
<i>OLEX2</i> (Dolomanov <i>et al.</i>,  2009)
;
_computing_structure_refinement
;
<i>SHELXL2018/3</i> (Sheldrick, 2015)
;
_computing_structure_solution
;
SIR2014  (Burla <i>et al.</i>,  2007)
;
_diffrn_ambient_temperature 193.15
_diffrn_detector_area_resol_mean 10.00
_diffrn_measured_fraction_theta_full 0.985
_diffrn_measured_fraction_theta_max 0.983
_diffrn_measurement_device_type 'Rigaku R-AXIS RAPID'
_diffrn_measurement_method \w
_diffrn_radiation_type CuK\a
_diffrn_radiation_wavelength 1.54187
_diffrn_reflns_av_R_equivalents 0.0629
_diffrn_reflns_av_unetI/netI 0.0155
_diffrn_reflns_limit_h_max 12
_diffrn_reflns_limit_h_min -11
_diffrn_reflns_limit_k_max 13
_diffrn_reflns_limit_k_min -13
_diffrn_reflns_limit_l_max 14
_diffrn_reflns_limit_l_min -13
_diffrn_reflns_number 40472
_diffrn_reflns_theta_full 67.687
_diffrn_reflns_theta_max 68.218
_diffrn_reflns_theta_min 4.139
_exptl_absorpt_coefficient_mu 0.857
_exptl_absorpt_correction_T_max 0.9177
_exptl_absorpt_correction_T_min 0.5416
_exptl_absorpt_correction_type numerical
_exptl_absorpt_process_details
;
(NUMABS; Higashi, 1999)
;
_exptl_crystal_colour colourless
_exptl_crystal_density_diffrn 1.371
_exptl_crystal_density_method 'not measured'
_exptl_crystal_description plate
_exptl_crystal_F_000 468
_exptl_crystal_size_max 0.8
_exptl_crystal_size_mid 0.35
_exptl_crystal_size_min 0.1
_refine_diff_density_max 0.319
_refine_diff_density_min -0.209
_refine_ls_extinction_coef 0.0290(13)
_refine_ls_extinction_expression Fc^*^=kFc[1+0.001xFc^2^\l^3^/sin(2\q)]^-1/4^
_refine_ls_extinction_method
;
SHELXL2018/3 (Sheldrick 2015)
;
_refine_ls_goodness_of_fit_ref 1.056
_refine_ls_hydrogen_treatment mixed
_refine_ls_matrix_type full
_refine_ls_number_parameters 306
_refine_ls_number_reflns 3919
_refine_ls_number_restraints 0
_refine_ls_restrained_S_all 1.056
_refine_ls_R_factor_all 0.0444
_refine_ls_R_factor_gt 0.0433
_refine_ls_shift/su_max 0.000
_refine_ls_shift/su_mean 0.000
_refine_ls_structure_factor_coef Fsqd
_refine_ls_weighting_details 'w=1/[\s^2^(Fo^2^)+(0.0586P)^2^+0.3980P] where P=(Fo^2^+2Fc^2^)/3'
_refine_ls_weighting_scheme calc
_refine_ls_wR_factor_gt 0.1141
_refine_ls_wR_factor_ref 0.1152
_reflns_number_gt 3743
_reflns_number_total 3919
_reflns_threshold_expression 'I > 2\s(I)'
_cod_data_source_file vm2244sup1.cif
_cod_data_source_block I
_cod_original_cell_volume 1086.07(4)
_cod_database_code 2243735
_shelx_space_group_comment
;
The symmetry employed for this shelxl refinement is uniquely defined
by the following loop, which should always be used as a source of
symmetry information in preference to the above space-group names.
They are only intended as comments.
;
_shelx_estimated_absorpt_t_min 0.547
_shelx_estimated_absorpt_t_max 0.919

loop_
_space_group_symop_operation_xyz
'x, y, z'
'-x, -y, -z'

loop_
_atom_site_type_symbol
_atom_site_label
_atom_site_fract_x
_atom_site_fract_y
_atom_site_fract_z
_atom_site_U_iso_or_equiv
_atom_site_adp_type
_atom_site_calc_flag
_atom_site_occupancy
_atom_site_disorder_assembly
_atom_site_disorder_group
F F1 0.54395(13) 0.19439(16) 0.30239(12) 0.0761(4) Uani d 1 . .
F F2 0.10156(14) -0.08720(11) 0.63826(10) 0.0606(3) Uani d 1 . .
O O1 0.58174(13) 0.24840(15) 0.78038(13) 0.0578(4) Uani d 1 . .
O O2 -0.16964(13) 0.39006(15) 0.92690(12) 0.0557(3) Uani d 1 . .
O O3 0.21992(11) 0.51843(10) 0.68218(9) 0.0355(3) Uani d 1 . .
O O4 -0.00974(11) 0.48709(11) 0.68032(9) 0.0355(3) Uani d 1 . .
C C1 0.33402(16) 0.28835(15) 0.83979(13) 0.0348(3) Uani d 1 . .
C C2 0.47642(18) 0.23756(17) 0.87338(17) 0.0443(4) Uani d 1 . .
C C3 0.5048(2) 0.18063(19) 1.00327(19) 0.0563(5) Uani d 1 . .
H H3 0.603535 0.140640 1.026987 0.068 Uiso calc 1 . .
C C4 0.3953(2) 0.18154(19) 1.09462(17) 0.0547(5) Uani d 1 . .
H H4A 0.418739 0.145106 1.179868 0.066 Uiso calc 1 . .
C C5 0.1206(2) 0.25049(19) 1.14585(15) 0.0533(5) Uani d 1 . .
H H5 0.130872 0.221041 1.233168 0.064 Uiso calc 1 . .
C C6 -0.0160(2) 0.30589(19) 1.10192(15) 0.0504(4) Uani d 1 . .
H H6 -0.099321 0.317931 1.158771 0.060 Uiso calc 1 . .
C C7 -0.03631(18) 0.34594(17) 0.97319(14) 0.0410(4) Uani d 1 . .
C C8 0.08404(16) 0.33506(14) 0.89067(13) 0.0325(3) Uani d 1 . .
C C9 0.22314(17) 0.28432(15) 0.93596(13) 0.0352(3) Uani d 1 . .
C C10 0.2480(2) 0.23577(16) 1.06408(14) 0.0451(4) Uani d 1 . .
C C11 0.25998(15) 0.36839(14) 0.71479(13) 0.0298(3) Uani d 1 . .
C C12 0.33911(15) 0.32035(15) 0.60487(13) 0.0315(3) Uani d 1 . .
C C13 0.44715(17) 0.18364(16) 0.62201(15) 0.0389(3) Uani d 1 . .
H H13 0.473777 0.119168 0.704339 0.047 Uiso calc 1 . .
C C14 0.51608(18) 0.14074(19) 0.52049(18) 0.0483(4) Uani d 1 . .
H H14 0.591121 0.048181 0.532017 0.058 Uiso calc 1 . .
C C15 0.47354(18) 0.2349(2) 0.40290(17) 0.0498(4) Uani d 1 . .
C C16 0.36465(19) 0.3690(2) 0.38148(15) 0.0475(4) Uani d 1 . .
H H16 0.335172 0.430894 0.299057 0.057 Uiso calc 1 . .
C C17 0.29898(16) 0.41139(17) 0.48419(14) 0.0382(3) Uani d 1 . .
H H17 0.225034 0.504644 0.471534 0.046 Uiso calc 1 . .
C C18 0.09992(14) 0.35988(14) 0.75182(12) 0.0293(3) Uani d 1 . .
C C19 0.09615(14) 0.23884(14) 0.72425(12) 0.0289(3) Uani d 1 . .
C C20 0.06485(16) 0.26136(15) 0.60484(13) 0.0343(3) Uani d 1 . .
H H20 0.042476 0.352859 0.542456 0.041 Uiso calc 1 . .
C C21 0.06587(18) 0.15193(17) 0.57558(14) 0.0403(4) Uani d 1 . .
H H21 0.044205 0.167574 0.494082 0.048 Uiso calc 1 . .
C C22 0.09894(18) 0.02068(16) 0.66732(15) 0.0411(4) Uani d 1 . .
C C23 0.12865(18) -0.00576(16) 0.78620(15) 0.0428(4) Uani d 1 . .
H H23 0.149917 -0.097429 0.848094 0.051 Uiso calc 1 . .
C C24 0.12699(16) 0.10486(15) 0.81439(13) 0.0356(3) Uani d 1 . .
H H24 0.147274 0.088352 0.896580 0.043 Uiso calc 1 . .
C C25 0.7328(2) 0.1777(3) 0.8115(3) 0.0758(7) Uani d 1 . .
H H25A 0.751122 0.222033 0.860643 0.091 Uiso calc 1 . .
H H25B 0.795464 0.185182 0.734481 0.091 Uiso calc 1 . .
H H25C 0.755334 0.077256 0.860669 0.091 Uiso calc 1 . .
C C26 -0.2991(2) 0.4337(2) 1.00169(19) 0.0586(5) Uani d 1 . .
H H26A -0.304348 0.350782 1.072245 0.070 Uiso calc 1 . .
H H26B -0.385404 0.478465 0.951198 0.070 Uiso calc 1 . .
H H26C -0.297245 0.502043 1.033444 0.070 Uiso calc 1 . .
C C27 0.33921(18) 0.56172(17) 0.65522(16) 0.0439(4) Uani d 1 . .
H H27A 0.393886 0.521162 0.730991 0.053 Uiso calc 1 . .
H H27B 0.300590 0.665657 0.626704 0.053 Uiso calc 1 . .
H H27C 0.405055 0.528052 0.589461 0.053 Uiso calc 1 . .
H H4 0.010(3) 0.553(3) 0.677(2) 0.068(7) Uiso d 1 . .

loop_
_atom_site_aniso_label
_atom_site_aniso_U_11
_atom_site_aniso_U_22
_atom_site_aniso_U_33
_atom_site_aniso_U_12
_atom_site_aniso_U_13
_atom_site_aniso_U_23
F1 0.0604(7) 0.1262(11) 0.0743(8) -0.0387(7) 0.0184(6) -0.0758(8)
F2 0.0874(8) 0.0489(6) 0.0625(6) -0.0347(6) -0.0005(6) -0.0285(5)
O1 0.0283(6) 0.0732(8) 0.0771(9) -0.0168(6) -0.0053(6) -0.0335(7)
O2 0.0382(7) 0.0851(9) 0.0588(7) -0.0323(6) 0.0186(5) -0.0413(7)
O3 0.0335(5) 0.0294(5) 0.0434(6) -0.0157(4) 0.0060(4) -0.0127(4)
O4 0.0296(5) 0.0296(5) 0.0409(6) -0.0073(4) -0.0062(4) -0.0086(4)
C1 0.0348(8) 0.0331(7) 0.0382(8) -0.0130(6) -0.0062(6) -0.0124(6)
C2 0.0350(8) 0.0431(8) 0.0583(10) -0.0117(7) -0.0108(7) -0.0209(7)
C3 0.0528(11) 0.0467(9) 0.0707(12) -0.0089(8) -0.0329(9) -0.0188(8)
C4 0.0758(13) 0.0452(9) 0.0445(9) -0.0216(9) -0.0256(9) -0.0084(7)
C5 0.0902(14) 0.0503(10) 0.0277(7) -0.0393(10) 0.0033(8) -0.0118(7)
C6 0.0710(12) 0.0550(10) 0.0382(8) -0.0397(9) 0.0172(8) -0.0222(7)
C7 0.0479(9) 0.0438(8) 0.0409(8) -0.0272(7) 0.0111(7) -0.0203(7)
C8 0.0371(8) 0.0320(7) 0.0318(7) -0.0181(6) 0.0022(6) -0.0113(5)
C9 0.0440(8) 0.0304(7) 0.0334(7) -0.0175(6) -0.0037(6) -0.0094(6)
C10 0.0682(11) 0.0370(8) 0.0346(8) -0.0246(8) -0.0123(7) -0.0075(6)
C11 0.0269(7) 0.0278(6) 0.0334(7) -0.0116(5) -0.0005(5) -0.0090(5)
C12 0.0256(7) 0.0362(7) 0.0364(7) -0.0160(6) 0.0027(5) -0.0140(6)
C13 0.0345(8) 0.0370(8) 0.0478(8) -0.0144(6) -0.0003(6) -0.0178(6)
C14 0.0366(8) 0.0517(9) 0.0687(11) -0.0154(7) 0.0028(8) -0.0377(9)
C15 0.0387(9) 0.0788(12) 0.0558(10) -0.0300(9) 0.0116(7) -0.0461(9)
C16 0.0409(9) 0.0744(12) 0.0370(8) -0.0315(8) 0.0033(6) -0.0216(8)
C17 0.0289(7) 0.0464(8) 0.0377(8) -0.0158(6) 0.0018(6) -0.0136(6)
C18 0.0257(7) 0.0291(6) 0.0294(7) -0.0103(5) -0.0008(5) -0.0074(5)
C19 0.0220(6) 0.0314(7) 0.0315(7) -0.0108(5) 0.0004(5) -0.0096(5)
C20 0.0345(7) 0.0357(7) 0.0315(7) -0.0161(6) -0.0003(5) -0.0086(6)
C21 0.0445(9) 0.0480(9) 0.0342(7) -0.0222(7) 0.0007(6) -0.0169(6)
C22 0.0430(9) 0.0382(8) 0.0495(9) -0.0191(7) 0.0036(7) -0.0222(7)
C23 0.0472(9) 0.0303(7) 0.0461(9) -0.0146(6) -0.0064(7) -0.0075(6)
C24 0.0361(8) 0.0343(7) 0.0346(7) -0.0137(6) -0.0059(6) -0.0084(6)
C25 0.0308(10) 0.0853(15) 0.1151(19) -0.0114(9) -0.0110(10) -0.0478(14)
C26 0.0476(10) 0.0519(10) 0.0647(11) -0.0186(8) 0.0220(9) -0.0228(9)
C27 0.0444(9) 0.0433(8) 0.0531(9) -0.0272(7) 0.0110(7) -0.0207(7)

loop_
_atom_type_symbol
_atom_type_description
_atom_type_scat_dispersion_real
_atom_type_scat_dispersion_imag
_atom_type_scat_source
C C 0.0181 0.0091 'International Tables Vol C Tables 4.2.6.8 and 6.1.1.4'
H H 0.0000 0.0000 'International Tables Vol C Tables 4.2.6.8 and 6.1.1.4'
O O 0.0492 0.0322 'International Tables Vol C Tables 4.2.6.8 and 6.1.1.4'
F F 0.0727 0.0534 'International Tables Vol C Tables 4.2.6.8 and 6.1.1.4'

loop_
_geom_angle_atom_site_label_1
_geom_angle_atom_site_label_2
_geom_angle_atom_site_label_3
_geom_angle_site_symmetry_1
_geom_angle_site_symmetry_3
_geom_angle
_geom_angle_publ_flag
C2 O1 C25 . . 119.03(16) ?
C7 O2 C26 . . 118.84(14) ?
C27 O3 C11 . . 116.01(11) ?
C18 O4 H4 . . 106.2(16) ?
C2 C1 C9 . . 118.08(14) ?
C2 C1 C11 . . 133.46(14) ?
C9 C1 C11 . . 108.01(12) ?
O1 C2 C1 . . 117.94(15) ?
O1 C2 C3 . . 123.50(15) ?
C1 C2 C3 . . 118.53(16) ?
C2 C3 H3 . . 118.8 ?
C4 C3 C2 . . 122.39(16) ?
C4 C3 H3 . . 118.8 ?
C3 C4 H4A . . 119.6 ?
C3 C4 C10 . . 120.78(15) ?
C10 C4 H4A . . 119.6 ?
C6 C5 H5 . . 119.3 ?
C6 C5 C10 . . 121.46(15) ?
C10 C5 H5 . . 119.3 ?
C5 C6 H6 . . 119.3 ?
C5 C6 C7 . . 121.39(16) ?
C7 C6 H6 . . 119.3 ?
O2 C7 C6 . . 123.20(14) ?
O2 C7 C8 . . 117.86(14) ?
C8 C7 C6 . . 118.89(16) ?
C7 C8 C9 . . 119.25(13) ?
C7 C8 C18 . . 131.42(14) ?
C9 C8 C18 . . 109.19(12) ?
C8 C9 C1 . . 112.86(12) ?
C8 C9 C10 . . 123.07(15) ?
C10 C9 C1 . . 124.07(15) ?
C4 C10 C5 . . 128.23(15) ?
C4 C10 C9 . . 116.01(16) ?
C9 C10 C5 . . 115.74(16) ?
O3 C11 C1 . . 109.27(11) ?
O3 C11 C12 . . 110.59(11) ?
O3 C11 C18 . . 101.39(10) ?
C1 C11 C18 . . 102.50(10) ?
C12 C11 C1 . . 118.16(11) ?
C12 C11 C18 . . 113.41(11) ?
C13 C12 C11 . . 121.58(13) ?
C17 C12 C11 . . 119.66(12) ?
C17 C12 C13 . . 118.69(14) ?
C12 C13 H13 . . 119.6 ?
C14 C13 C12 . . 120.74(15) ?
C14 C13 H13 . . 119.6 ?
C13 C14 H14 . . 120.8 ?
C15 C14 C13 . . 118.43(16) ?
C15 C14 H14 . . 120.8 ?
F1 C15 C14 . . 118.61(17) ?
F1 C15 C16 . . 118.41(17) ?
C14 C15 C16 . . 122.98(15) ?
C15 C16 H16 . . 121.1 ?
C15 C16 C17 . . 117.80(16) ?
C17 C16 H16 . . 121.1 ?
C12 C17 C16 . . 121.32(15) ?
C12 C17 H17 . . 119.3 ?
C16 C17 H17 . . 119.3 ?
O4 C18 C8 . . 114.24(11) ?
O4 C18 C11 . . 110.16(10) ?
O4 C18 C19 . . 106.73(11) ?
C8 C18 C11 . . 101.96(10) ?
C8 C18 C19 . . 112.03(11) ?
C19 C18 C11 . . 111.78(10) ?
C20 C19 C18 . . 119.58(12) ?
C24 C19 C18 . . 121.77(12) ?
C24 C19 C20 . . 118.63(13) ?
C19 C20 H20 . . 119.5 ?
C21 C20 C19 . . 120.95(13) ?
C21 C20 H20 . . 119.5 ?
C20 C21 H21 . . 120.8 ?
C22 C21 C20 . . 118.35(14) ?
C22 C21 H21 . . 120.8 ?
F2 C22 C21 . . 118.38(14) ?
F2 C22 C23 . . 118.95(14) ?
C23 C22 C21 . . 122.66(14) ?
C22 C23 H23 . . 120.8 ?
C22 C23 C24 . . 118.42(14) ?
C24 C23 H23 . . 120.8 ?
C19 C24 C23 . . 120.98(14) ?
C19 C24 H24 . . 119.5 ?
C23 C24 H24 . . 119.5 ?
O1 C25 H25A . . 109.5 ?
O1 C25 H25B . . 109.5 ?
O1 C25 H25C . . 109.5 ?
H25A C25 H25B . . 109.5 ?
H25A C25 H25C . . 109.5 ?
H25B C25 H25C . . 109.5 ?
O2 C26 H26A . . 109.5 ?
O2 C26 H26B . . 109.5 ?
O2 C26 H26C . . 109.5 ?
H26A C26 H26B . . 109.5 ?
H26A C26 H26C . . 109.5 ?
H26B C26 H26C . . 109.5 ?
O3 C27 H27A . . 109.5 ?
O3 C27 H27B . . 109.5 ?
O3 C27 H27C . . 109.5 ?
H27A C27 H27B . . 109.5 ?
H27A C27 H27C . . 109.5 ?
H27B C27 H27C . . 109.5 ?

loop_
_geom_bond_atom_site_label_1
_geom_bond_atom_site_label_2
_geom_bond_site_symmetry_2
_geom_bond_distance
_geom_bond_publ_flag
F1 C15 . 1.3637(18) ?
F2 C22 . 1.3640(17) ?
O1 C2 . 1.359(2) ?
O1 C25 . 1.428(2) ?
O2 C7 . 1.368(2) ?
O2 C26 . 1.414(2) ?
O3 C11 . 1.4425(16) ?
O3 C27 . 1.4273(18) ?
O4 C18 . 1.4166(16) ?
O4 H4 . 0.84(2) ?
C1 C2 . 1.378(2) ?
C1 C9 . 1.411(2) ?
C1 C11 . 1.5239(19) ?
C2 C3 . 1.427(3) ?
C3 H3 . 0.9500 ?
C3 C4 . 1.364(3) ?
C4 H4A . 0.9500 ?
C4 C10 . 1.407(3) ?
C5 H5 . 0.9500 ?
C5 C6 . 1.362(3) ?
C5 C10 . 1.419(3) ?
C6 H6 . 0.9500 ?
C6 C7 . 1.417(2) ?
C7 C8 . 1.375(2) ?
C8 C9 . 1.401(2) ?
C8 C18 . 1.5133(18) ?
C9 C10 . 1.408(2) ?
C11 C12 . 1.5141(19) ?
C11 C18 . 1.6248(18) ?
C12 C13 . 1.393(2) ?
C12 C17 . 1.386(2) ?
C13 H13 . 0.9500 ?
C13 C14 . 1.383(2) ?
C14 H14 . 0.9500 ?
C14 C15 . 1.370(3) ?
C15 C16 . 1.372(3) ?
C16 H16 . 0.9500 ?
C16 C17 . 1.387(2) ?
C17 H17 . 0.9500 ?
C18 C19 . 1.5269(18) ?
C19 C20 . 1.3917(19) ?
C19 C24 . 1.3872(19) ?
C20 H20 . 0.9500 ?
C20 C21 . 1.389(2) ?
C21 H21 . 0.9500 ?
C21 C22 . 1.372(2) ?
C22 C23 . 1.367(2) ?
C23 H23 . 0.9500 ?
C23 C24 . 1.392(2) ?
C24 H24 . 0.9500 ?
C25 H25A . 0.9800 ?
C25 H25B . 0.9800 ?
C25 H25C . 0.9800 ?
C26 H26A . 0.9800 ?
C26 H26B . 0.9800 ?
C26 H26C . 0.9800 ?
C27 H27A . 0.9800 ?
C27 H27B . 0.9800 ?
C27 H27C . 0.9800 ?

loop_
_geom_hbond_atom_site_label_D
_geom_hbond_atom_site_label_H
_geom_hbond_atom_site_label_A
_geom_hbond_site_symmetry_D
_geom_hbond_site_symmetry_H
_geom_hbond_site_symmetry_A
_geom_hbond_distance_DH
_geom_hbond_distance_HA
_geom_hbond_distance_DA
_geom_hbond_angle_DHA
_geom_hbond_publ_flag
O4 H4 O3 1_555 1_555 1_555 0.83(3) 2.00(3) 2.5119(18) 119(3) yes
C24 H24 Cg9 1_555 1_555 1_555 0.95 2.90 3.4960(17) 122 yes
C20 H20 O4 . . 2_566 0.95 2.49 3.3554(17) 151 yes
C4 H4A F1 . . 1_556 0.95 2.44 3.189(3) 135 yes
C26 H26C Cg2 . . 2_567 0.95 2.70 3.614(2) 155 yes
C26 H26C Cg8 . . 2_567 0.95 2.85 3.747(2) 153 yes
C26 H26C Cg9 . . 2_567 0.95 2.91 3.848(2) 160 yes
C25 H25B Cg5 . . 1_655 0.95 2.81 3.527(3) 131 yes

loop_
_geom_torsion_atom_site_label_1
_geom_torsion_atom_site_label_2
_geom_torsion_atom_site_label_3
_geom_torsion_atom_site_label_4
_geom_torsion_site_symmetry_1
_geom_torsion_site_symmetry_2
_geom_torsion_site_symmetry_3
_geom_torsion_site_symmetry_4
_geom_torsion
_geom_torsion_publ_flag
F1 C15 C16 C17 . . . . -176.86(14) ?
F2 C22 C23 C24 . . . . 179.41(14) ?
O1 C2 C3 C4 . . . . 174.48(16) ?
O2 C7 C8 C9 . . . . -177.25(13) ?
O2 C7 C8 C18 . . . . -1.9(2) ?
O3 C11 C12 C13 . . . . 148.52(13) ?
O3 C11 C12 C17 . . . . -34.66(17) ?
O3 C11 C18 O4 . . . . 31.44(13) ?
O3 C11 C18 C8 . . . . -90.22(11) ?
O3 C11 C18 C19 . . . . 149.93(10) ?
O4 C18 C19 C20 . . . . 34.99(16) ?
O4 C18 C19 C24 . . . . -146.74(13) ?
C1 C2 C3 C4 . . . . -3.5(3) ?
C1 C9 C10 C4 . . . . -3.6(2) ?
C1 C9 C10 C5 . . . . 175.15(14) ?
C1 C11 C12 C13 . . . . 21.59(19) ?
C1 C11 C12 C17 . . . . -161.59(13) ?
C1 C11 C18 O4 . . . . 144.36(11) ?
C1 C11 C18 C8 . . . . 22.70(12) ?
C1 C11 C18 C19 . . . . -97.14(12) ?
C2 C1 C9 C8 . . . . -178.37(13) ?
C2 C1 C9 C10 . . . . 2.1(2) ?
C2 C1 C11 O3 . . . . -84.26(19) ?
C2 C1 C11 C12 . . . . 43.3(2) ?
C2 C1 C11 C18 . . . . 168.77(16) ?
C2 C3 C4 C10 . . . . 1.9(3) ?
C3 C4 C10 C5 . . . . -177.04(17) ?
C3 C4 C10 C9 . . . . 1.6(2) ?
C5 C6 C7 O2 . . . . 174.01(15) ?
C5 C6 C7 C8 . . . . -3.3(2) ?
C6 C5 C10 C4 . . . . 179.75(16) ?
C6 C5 C10 C9 . . . . 1.2(2) ?
C6 C7 C8 C9 . . . . 0.3(2) ?
C6 C7 C8 C18 . . . . 175.57(14) ?
C7 C8 C9 C1 . . . . -175.85(13) ?
C7 C8 C9 C10 . . . . 3.7(2) ?
C7 C8 C18 O4 . . . . 46.4(2) ?
C7 C8 C18 C11 . . . . 165.18(15) ?
C7 C8 C18 C19 . . . . -75.15(19) ?
C8 C9 C10 C4 . . . . 176.89(14) ?
C8 C9 C10 C5 . . . . -4.3(2) ?
C8 C18 C19 C20 . . . . 160.74(12) ?
C8 C18 C19 C24 . . . . -20.99(18) ?
C9 C1 C2 O1 . . . . -176.62(13) ?
C9 C1 C2 C3 . . . . 1.5(2) ?
C9 C1 C11 O3 . . . . 87.60(13) ?
C9 C1 C11 C12 . . . . -144.84(12) ?
C9 C1 C11 C18 . . . . -19.37(14) ?
C9 C8 C18 O4 . . . . -137.95(12) ?
C9 C8 C18 C11 . . . . -19.14(13) ?
C9 C8 C18 C19 . . . . 100.53(13) ?
C10 C5 C6 C7 . . . . 2.6(3) ?
C11 C1 C2 O1 . . . . -5.4(3) ?
C11 C1 C2 C3 . . . . 172.69(15) ?
C11 C1 C9 C8 . . . . 8.32(16) ?
C11 C1 C9 C10 . . . . -171.21(13) ?
C11 C12 C13 C14 . . . . 178.65(13) ?
C11 C12 C17 C16 . . . . -177.26(13) ?
C11 C18 C19 C20 . . . . -85.53(14) ?
C11 C18 C19 C24 . . . . 92.74(15) ?
C12 C11 C18 O4 . . . . -87.12(13) ?
C12 C11 C18 C8 . . . . 151.21(11) ?
C12 C11 C18 C19 . . . . 31.37(15) ?
C12 C13 C14 C15 . . . . -1.3(2) ?
C13 C12 C17 C16 . . . . -0.3(2) ?
C13 C14 C15 F1 . . . . 178.26(14) ?
C13 C14 C15 C16 . . . . -0.8(3) ?
C14 C15 C16 C17 . . . . 2.2(3) ?
C15 C16 C17 C12 . . . . -1.6(2) ?
C17 C12 C13 C14 . . . . 1.8(2) ?
C18 C8 C9 C1 . . . . 7.86(16) ?
C18 C8 C9 C10 . . . . -172.60(13) ?
C18 C11 C12 C13 . . . . -98.36(15) ?
C18 C11 C12 C17 . . . . 78.45(15) ?
C18 C19 C20 C21 . . . . 177.64(13) ?
C18 C19 C24 C23 . . . . -177.47(13) ?
C19 C20 C21 C22 . . . . -0.2(2) ?
C20 C19 C24 C23 . . . . 0.8(2) ?
C20 C21 C22 F2 . . . . -179.28(13) ?
C20 C21 C22 C23 . . . . 1.0(2) ?
C21 C22 C23 C24 . . . . -0.8(3) ?
C22 C23 C24 C19 . . . . -0.1(2) ?
C24 C19 C20 C21 . . . . -0.7(2) ?
C25 O1 C2 C1 . . . . -170.50(16) ?
C25 O1 C2 C3 . . . . 11.5(3) ?
C26 O2 C7 C6 . . . . 17.1(2) ?
C26 O2 C7 C8 . . . . -165.49(14) ?
C27 O3 C11 C1 . . . . 66.72(15) ?
C27 O3 C11 C12 . . . . -64.99(15) ?
C27 O3 C11 C18 . . . . 174.44(11) ?

_cod_database_fobs_code 2243735
